data_4074707
loop_
_publ_author_name
'Yang, Xiao-Juan'
'Wang, Yuzhong'
'Quillian, Brandon'
'Wei, Pingrong'
'Chen, Zhongfang'
'Schleyer, Paul v. R.'
'Robinson, Gregory H.'

_publ_section_title
;
 Syntheses, Structures, and Bonding of Cp2M(ER)2Compounds (Cp = C5H5; M =
 Ti, Zr; E = Ga, In; R = C6H3-2,6-(2,4,6-i-Pr3C6H2)2)
;
_journal_issue 4
_journal_name_full Organometallics
_journal_page_first 925
_journal_paper_doi 10.1021/om050825n
_journal_volume 25
_journal_year 2006
_chemical_formula_sum 'C41 H54 Ga Ti0.5'
_chemical_formula_weight 640.51
_chemical_name_systematic
; 
 ? 
;
_space_group_IT_number 60
_symmetry_cell_setting orthorhombic
_symmetry_space_group_name_Hall '-P 2n 2ab'
_symmetry_space_group_name_H-M 'P b c n'
_atom_sites_solution_hydrogens geom
_atom_sites_solution_primary direct
_atom_sites_solution_secondary difmap
_audit_creation_method SHELXL-97
_cell_angle_alpha 90.00
_cell_angle_beta 90.00
_cell_angle_gamma 90.00
_cell_formula_units_Z 8
_cell_length_a 15.935(3)
_cell_length_b 17.504(3)
_cell_length_c 29.098(5)
_cell_measurement_temperature 273(2)
_cell_volume 8116(2)
_computing_structure_refinement 'SHELXL-97 (Sheldrick, 1997)'
_computing_structure_solution 'SHELXS-97 (Sheldrick, 1990)'
_diffrn_ambient_temperature 273(2)
_diffrn_measured_fraction_theta_full 0.986
_diffrn_measured_fraction_theta_max 0.986
_diffrn_radiation_monochromator graphite
_diffrn_radiation_source 'fine-focus sealed tube'
_diffrn_radiation_type MoK\a
_diffrn_radiation_wavelength 0.71073
_diffrn_reflns_av_R_equivalents 0.0312
_diffrn_reflns_av_sigmaI/netI 0.0203
_diffrn_reflns_limit_h_max 18
_diffrn_reflns_limit_h_min -18
_diffrn_reflns_limit_k_max 20
_diffrn_reflns_limit_k_min -20
_diffrn_reflns_limit_l_max 34
_diffrn_reflns_limit_l_min -34
_diffrn_reflns_number 46519
_diffrn_reflns_theta_full 25.00
_diffrn_reflns_theta_max 25.00
_diffrn_reflns_theta_min 1.86
_exptl_absorpt_coefficient_mu 0.792
_exptl_absorpt_correction_T_max 0.7971
_exptl_absorpt_correction_T_min 0.7170
_exptl_absorpt_correction_type multi-scan
_exptl_absorpt_process_details 'Bruker SADABS'
_exptl_crystal_colour dark-purple
_exptl_crystal_density_diffrn 1.048
_exptl_crystal_density_method 'not measured'
_exptl_crystal_F_000 2736
_exptl_crystal_size_max 0.45
_exptl_crystal_size_mid 0.40
_exptl_crystal_size_min 0.30
_refine_diff_density_max 0.622
_refine_diff_density_min -0.256
_refine_diff_density_rms 0.066
_refine_ls_extinction_method none
_refine_ls_goodness_of_fit_ref 1.072
_refine_ls_hydrogen_treatment constr
_refine_ls_matrix_type full
_refine_ls_number_parameters 384
_refine_ls_number_reflns 7052
_refine_ls_number_restraints 0
_refine_ls_restrained_S_all 1.072
_refine_ls_R_factor_all 0.0773
_refine_ls_R_factor_gt 0.0502
_refine_ls_shift/su_max 0.093
_refine_ls_shift/su_mean 0.006
_refine_ls_structure_factor_coef Fsqd
_refine_ls_weighting_details 'calc w=1/[\s^2^(Fo^2^)+(0.0985P)^2^+2.1309P] where P=(Fo^2^+2Fc^2^)/3'
_refine_ls_weighting_scheme calc
_refine_ls_wR_factor_gt 0.1394
_refine_ls_wR_factor_ref 0.1748
_reflns_number_gt 4705
_reflns_number_total 7052
_reflns_threshold_expression >2sigma(I)
_cod_data_source_file om050825nsi20050923_014911.cif
_cod_data_source_block uga408
_cod_depositor_comments
;
The following automatic conversions were performed:

'_symmetry_cell_setting' value 'Orthorhombic' changed to
'orthorhombic' according to
/home/saulius/struct/CIF-dictionaries/cif_core.dic dictionary named
'cif_core.dic' version 2.4.1 from 2010-06-29.

Automatic conversion script
Id: cif_fix_values 1715 2011-07-08 13:25:40Z adriana 
;
_cod_original_cell_volume 8116(3)
_cod_original_sg_symbol_H-M Pbcn
_cod_original_formula_sum 'C41 H54 Ga Ti0.50'
_cod_database_code 4074707

loop_
_symmetry_equiv_pos_as_xyz
'x, y, z'
'-x+1/2, -y+1/2, z+1/2'
'-x, y, -z+1/2'
'x+1/2, -y+1/2, -z'
'-x, -y, -z'
'x-1/2, y-1/2, -z-1/2'
'x, -y, z-1/2'
'-x-1/2, y-1/2, z'

loop_
_atom_site_label
_atom_site_type_symbol
_atom_site_fract_x
_atom_site_fract_y
_atom_site_fract_z
_atom_site_U_iso_or_equiv
_atom_site_adp_type
_atom_site_occupancy
_atom_site_symmetry_multiplicity
_atom_site_calc_flag
_atom_site_refinement_flags
Ti1 Ti 0.0000 0.21556(5) 0.2500 0.0637(2) Uani 1 2 d S
Ga1 Ga -0.00526(2) 0.12232(2) 0.314662(12) 0.06381(17) Uani 1 1 d .
C1 C -0.01325(17) 0.06094(17) 0.37350(11) 0.0578(7) Uani 1 1 d .
C2 C -0.08826(18) 0.05733(17) 0.39946(11) 0.0612(7) Uani 1 1 d .
C3 C -0.0952(2) 0.0067(2) 0.43600(12) 0.0736(9) Uani 1 1 d .
H3A H -0.1453 0.0037 0.4522 0.088 Uiso 1 1 calc R
C4 C -0.0285(2) -0.0395(2) 0.44863(13) 0.0794(10) Uani 1 1 d .
H4A H -0.0343 -0.0749 0.4723 0.095 Uiso 1 1 calc R
C5 C 0.0467(2) -0.0322(2) 0.42564(13) 0.0754(9) Uani 1 1 d .
H5A H 0.0925 -0.0612 0.4350 0.090 Uiso 1 1 calc R
C6 C 0.05527(17) 0.01728(18) 0.38906(11) 0.0635(8) Uani 1 1 d .
C7 C -0.16025(18) 0.11114(18) 0.39139(11) 0.0633(8) Uani 1 1 d .
C8 C -0.23345(19) 0.0870(2) 0.36924(12) 0.0729(9) Uani 1 1 d .
C9 C -0.3004(2) 0.1380(3) 0.36568(15) 0.0899(12) Uani 1 1 d .
H9A H -0.3489 0.1223 0.3506 0.108 Uiso 1 1 calc R
C10 C -0.2977(2) 0.2112(3) 0.38372(15) 0.0903(11) Uani 1 1 d .
C11 C -0.2249(2) 0.2330(2) 0.40588(14) 0.0876(11) Uani 1 1 d .
H11A H -0.2219 0.2818 0.4183 0.105 Uiso 1 1 calc R
C12 C -0.1564(2) 0.1853(2) 0.41030(12) 0.0750(9) Uani 1 1 d .
C13 C -0.2428(2) 0.0063(2) 0.35090(15) 0.0901(11) Uani 1 1 d .
H13A H -0.1870 -0.0171 0.3497 0.108 Uiso 1 1 calc R
C14 C -0.2978(3) -0.0419(3) 0.3823(2) 0.1279(17) Uani 1 1 d .
H14A H -0.2750 -0.0413 0.4128 0.192 Uiso 1 1 calc R
H14B H -0.2994 -0.0935 0.3711 0.192 Uiso 1 1 calc R
H14C H -0.3536 -0.0213 0.3827 0.192 Uiso 1 1 calc R
C15 C -0.2796(4) 0.0045(4) 0.3030(2) 0.1316(18) Uani 1 1 d .
H15A H -0.2448 0.0338 0.2827 0.197 Uiso 1 1 calc R
H15B H -0.3350 0.0259 0.3036 0.197 Uiso 1 1 calc R
H15C H -0.2823 -0.0474 0.2924 0.197 Uiso 1 1 calc R
C16 C -0.3728(3) 0.2648(3) 0.3803(2) 0.1279(19) Uani 1 1 d .
H16A H -0.3507 0.3100 0.3961 0.153 Uiso 1 1 calc R
C17 C -0.4408(3) 0.2444(4) 0.4105(2) 0.156(2) Uani 1 1 d .
H17A H -0.4853 0.2810 0.4073 0.234 Uiso 1 1 calc R
H17B H -0.4212 0.2441 0.4417 0.234 Uiso 1 1 calc R
H17C H -0.4612 0.1946 0.4025 0.234 Uiso 1 1 calc R
C18 C -0.3857(4) 0.2946(5) 0.3361(3) 0.199(4) Uani 1 1 d .
H18A H -0.4325 0.3291 0.3366 0.298 Uiso 1 1 calc R
H18B H -0.3971 0.2536 0.3151 0.298 Uiso 1 1 calc R
H18C H -0.3363 0.3215 0.3263 0.298 Uiso 1 1 calc R
C19 C -0.0812(3) 0.2123(3) 0.43765(15) 0.0989(12) Uani 1 1 d .
H19A H -0.0369 0.1739 0.4340 0.119 Uiso 1 1 calc R
C20 C -0.0460(4) 0.2895(3) 0.4196(3) 0.151(2) Uani 1 1 d .
H20A H -0.0353 0.2855 0.3872 0.226 Uiso 1 1 calc R
H20B H 0.0053 0.3013 0.4353 0.226 Uiso 1 1 calc R
H20C H -0.0863 0.3293 0.4250 0.226 Uiso 1 1 calc R
C21 C -0.1028(4) 0.2161(5) 0.48868(19) 0.171(3) Uani 1 1 d .
H21A H -0.1236 0.1673 0.4987 0.257 Uiso 1 1 calc R
H21B H -0.1451 0.2543 0.4936 0.257 Uiso 1 1 calc R
H21C H -0.0535 0.2290 0.5059 0.257 Uiso 1 1 calc R
C22 C 0.14134(18) 0.02619(19) 0.36775(12) 0.0677(8) Uani 1 1 d .
C23 C 0.1941(2) 0.0840(2) 0.38383(13) 0.0779(9) Uani 1 1 d .
C24 C 0.2749(2) 0.0889(3) 0.36541(15) 0.0932(12) Uani 1 1 d .
H24A H 0.3101 0.1279 0.3754 0.112 Uiso 1 1 calc R
C25 C 0.3042(2) 0.0379(3) 0.33282(16) 0.0960(12) Uani 1 1 d .
C26 C 0.2519(2) -0.0185(3) 0.31839(14) 0.0937(12) Uani 1 1 d .
H26A H 0.2711 -0.0533 0.2966 0.112 Uiso 1 1 calc R
C27 C 0.1703(2) -0.0258(2) 0.33520(13) 0.0787(9) Uani 1 1 d .
C28 C 0.1683(3) 0.1364(3) 0.42381(18) 0.1081(15) Uani 1 1 d .
H28A H 0.1071 0.1338 0.4268 0.130 Uiso 1 1 calc R
C29 C 0.2056(4) 0.1093(4) 0.46819(19) 0.157(2) Uani 1 1 d .
H29A H 0.1899 0.0571 0.4733 0.235 Uiso 1 1 calc R
H29B H 0.1851 0.1403 0.4930 0.235 Uiso 1 1 calc R
H29C H 0.2656 0.1132 0.4667 0.235 Uiso 1 1 calc R
C30 C 0.1922(5) 0.2213(3) 0.4155(2) 0.164(3) Uani 1 1 d .
H30A H 0.1677 0.2385 0.3871 0.245 Uiso 1 1 calc R
H30B H 0.2522 0.2259 0.4137 0.245 Uiso 1 1 calc R
H30C H 0.1717 0.2520 0.4404 0.245 Uiso 1 1 calc R
C31 C 0.3938(3) 0.0436(5) 0.3146(2) 0.147(2) Uani 1 1 d .
H31A H 0.3933 0.0109 0.2872 0.176 Uiso 1 1 calc R
C32 C 0.4088(5) 0.1242(5) 0.2950(4) 0.237(6) Uani 1 1 d .
H32A H 0.4650 0.1277 0.2833 0.356 Uiso 1 1 calc R
H32B H 0.4012 0.1614 0.3190 0.356 Uiso 1 1 calc R
H32C H 0.3695 0.1340 0.2707 0.356 Uiso 1 1 calc R
C33 C 0.4538(4) 0.0050(7) 0.3458(4) 0.245(5) Uani 1 1 d .
H33A H 0.4333 -0.0451 0.3532 0.368 Uiso 1 1 calc R
H33B H 0.4595 0.0343 0.3735 0.368 Uiso 1 1 calc R
H33C H 0.5074 0.0008 0.3310 0.368 Uiso 1 1 calc R
C34 C 0.1178(3) -0.0922(3) 0.3200(2) 0.1107(16) Uani 1 1 d .
H34A H 0.0605 -0.0826 0.3309 0.133 Uiso 1 1 calc R
C35 C 0.1475(4) -0.1665(4) 0.3428(3) 0.186(3) Uani 1 1 d .
H35A H 0.1473 -0.1602 0.3756 0.278 Uiso 1 1 calc R
H35B H 0.2034 -0.1782 0.3327 0.278 Uiso 1 1 calc R
H35C H 0.1105 -0.2074 0.3345 0.278 Uiso 1 1 calc R
C36 C 0.1133(4) -0.0990(5) 0.2675(3) 0.192(4) Uani 1 1 d .
H36A H 0.0939 -0.0516 0.2547 0.288 Uiso 1 1 calc R
H36B H 0.0751 -0.1392 0.2593 0.288 Uiso 1 1 calc R
H36C H 0.1680 -0.1105 0.2556 0.288 Uiso 1 1 calc R
C37 C -0.0987(5) 0.3091(6) 0.2648(6) 0.169(3) Uani 1 1 d .
H37A H -0.0893 0.3589 0.2794 0.203 Uiso 1 1 calc R
C38 C -0.1036(5) 0.2937(7) 0.2186(4) 0.150(3) Uani 1 1 d .
H38A H -0.0954 0.3308 0.1938 0.180 Uiso 1 1 calc R
C39 C -0.1321(6) 0.2261(9) 0.2139(4) 0.171(4) Uani 1 1 d .
H39A H -0.1461 0.2027 0.1843 0.205 Uiso 1 1 calc R
C40 C -0.1452(4) 0.1955(6) 0.2518(7) 0.189(5) Uani 1 1 d .
H40A H -0.1724 0.1459 0.2563 0.227 Uiso 1 1 calc R
C41 C -0.1282(7) 0.2446(11) 0.2850(2) 0.179(5) Uani 1 1 d .
H41A H -0.1417 0.2383 0.3176 0.215 Uiso 1 1 calc R

loop_
_atom_site_aniso_label
_atom_site_aniso_U_11
_atom_site_aniso_U_22
_atom_site_aniso_U_33
_atom_site_aniso_U_23
_atom_site_aniso_U_13
_atom_site_aniso_U_12
Ti1 0.0754(5) 0.0624(5) 0.0534(4) 0.000 0.0062(3) 0.000
Ga1 0.0693(3) 0.0657(3) 0.0564(2) 0.00352(15) 0.00369(15) 0.00205(15)
C1 0.0564(15) 0.0608(17) 0.0563(16) 0.0043(14) 0.0010(12) 0.0008(12)
C2 0.0551(15) 0.0652(17) 0.0632(18) 0.0053(14) 0.0016(13) 0.0015(13)
C3 0.0604(17) 0.087(2) 0.073(2) 0.0142(18) 0.0108(15) 0.0017(15)
C4 0.0700(19) 0.088(2) 0.080(2) 0.0291(19) 0.0026(17) 0.0033(17)
C5 0.0616(18) 0.082(2) 0.082(2) 0.0176(19) -0.0007(16) 0.0112(16)
C6 0.0531(15) 0.0693(19) 0.0682(19) 0.0084(16) 0.0011(14) 0.0029(13)
C7 0.0560(16) 0.074(2) 0.0601(18) 0.0085(15) 0.0073(13) 0.0064(14)
C8 0.0542(16) 0.083(2) 0.081(2) 0.0123(18) 0.0063(16) 0.0028(15)
C9 0.0564(18) 0.110(3) 0.104(3) 0.025(2) 0.0007(18) 0.0057(18)
C10 0.071(2) 0.097(3) 0.103(3) 0.024(2) 0.016(2) 0.025(2)
C11 0.089(3) 0.084(2) 0.090(3) 0.005(2) 0.013(2) 0.022(2)
C12 0.0726(19) 0.082(2) 0.070(2) 0.0023(18) 0.0039(16) 0.0115(17)
C13 0.0647(19) 0.095(3) 0.111(3) -0.002(2) -0.008(2) -0.0063(18)
C14 0.110(3) 0.109(3) 0.165(5) 0.024(3) -0.005(3) -0.021(3)
C15 0.134(4) 0.133(4) 0.128(4) -0.020(3) -0.025(3) -0.019(3)
C16 0.088(3) 0.135(4) 0.160(5) 0.047(4) 0.019(3) 0.047(3)
C17 0.110(4) 0.182(6) 0.177(6) 0.029(5) 0.048(4) 0.068(4)
C18 0.150(5) 0.239(8) 0.207(7) 0.123(7) 0.029(5) 0.101(6)
C19 0.100(3) 0.093(3) 0.103(3) -0.021(2) -0.019(2) 0.018(2)
C20 0.143(5) 0.121(4) 0.188(6) -0.005(4) -0.048(4) -0.032(4)
C21 0.193(6) 0.225(8) 0.095(4) -0.020(4) -0.045(4) 0.027(5)
C22 0.0536(16) 0.078(2) 0.072(2) 0.0108(17) 0.0015(14) 0.0061(14)
C23 0.0611(18) 0.094(2) 0.079(2) 0.003(2) -0.0032(16) -0.0042(17)
C24 0.067(2) 0.114(3) 0.099(3) -0.001(3) -0.004(2) -0.022(2)
C25 0.063(2) 0.134(4) 0.091(3) 0.004(3) 0.0133(19) -0.002(2)
C26 0.063(2) 0.122(3) 0.097(3) -0.012(2) 0.0099(19) 0.009(2)
C27 0.0571(17) 0.091(2) 0.088(2) 0.005(2) 0.0053(17) 0.0054(16)
C28 0.071(2) 0.134(4) 0.120(4) -0.030(3) 0.002(2) -0.021(2)
C29 0.191(6) 0.197(7) 0.082(3) -0.005(4) 0.017(4) -0.045(5)
C30 0.218(7) 0.120(4) 0.152(6) -0.037(4) -0.024(5) -0.002(5)
C31 0.075(3) 0.222(7) 0.143(5) -0.031(5) 0.021(3) -0.034(4)
C32 0.207(8) 0.217(8) 0.289(11) -0.101(8) 0.163(8) -0.113(7)
C33 0.065(3) 0.363(13) 0.307(12) -0.088(10) -0.004(5) 0.023(5)
C34 0.080(3) 0.100(3) 0.152(5) -0.038(3) 0.025(3) -0.001(2)
C35 0.157(6) 0.102(4) 0.298(10) -0.002(5) 0.048(6) 0.004(4)
C36 0.128(5) 0.265(10) 0.184(6) -0.119(7) 0.024(5) -0.056(6)
C37 0.139(6) 0.127(5) 0.240(11) -0.082(6) -0.020(7) 0.055(5)
C38 0.135(5) 0.150(6) 0.166(7) 0.090(6) 0.043(5) 0.063(5)
C39 0.147(7) 0.217(10) 0.149(7) -0.061(7) -0.068(6) 0.098(7)
C40 0.075(3) 0.169(8) 0.324(17) 0.081(10) -0.021(7) -0.006(4)
C41 0.120(6) 0.329(15) 0.089(4) 0.038(6) 0.035(4) 0.117(8)

loop_
_atom_type_symbol
_atom_type_description
_atom_type_scat_dispersion_real
_atom_type_scat_dispersion_imag
_atom_type_scat_source
C C 0.0033 0.0016 'International Tables Vol C Tables 4.2.6.8 and 6.1.1.4'
H H 0.0000 0.0000 'International Tables Vol C Tables 4.2.6.8 and 6.1.1.4'
Ti Ti 0.2776 0.4457 'International Tables Vol C Tables 4.2.6.8 and 6.1.1.4'
Ga Ga 0.2307 1.6083 'International Tables Vol C Tables 4.2.6.8 and 6.1.1.4'

loop_
_geom_angle_atom_site_label_1
_geom_angle_atom_site_label_2
_geom_angle_atom_site_label_3
_geom_angle
_geom_angle_site_symmetry_1
_geom_angle_site_symmetry_3
C37 Ti1 C37 89.8(7) 3 .
C37 Ti1 C38 34.5(3) 3 3
C37 Ti1 C38 89.6(3) . 3
C37 Ti1 C38 89.6(3) 3 .
C37 Ti1 C38 34.5(3) . .
C38 Ti1 C38 108.1(7) 3 .
C37 Ti1 C41 121.4(8) 3 .
C37 Ti1 C41 33.9(3) . .
C38 Ti1 C41 108.7(5) 3 .
C38 Ti1 C41 54.9(2) . .
C37 Ti1 C41 33.9(3) 3 3
C37 Ti1 C41 121.4(8) . 3
C38 Ti1 C41 54.9(2) 3 3
C38 Ti1 C41 108.7(5) . 3
C41 Ti1 C41 154.9(10) . 3
C37 Ti1 C40 55.2(3) 3 3
C37 Ti1 C40 141.5(3) . 3
C38 Ti1 C40 52.9(3) 3 3
C38 Ti1 C40 141.2(4) . 3
C41 Ti1 C40 155.0(3) . 3
C41 Ti1 C40 32.8(3) 3 3
C37 Ti1 C40 141.5(3) 3 .
C37 Ti1 C40 55.2(3) . .
C38 Ti1 C40 141.2(4) 3 .
C38 Ti1 C40 52.9(3) . .
C41 Ti1 C40 32.8(3) . .
C41 Ti1 C40 154.9(3) 3 .
C40 Ti1 C40 162.8(5) 3 .
C37 Ti1 C39 54.6(3) 3 3
C37 Ti1 C39 118.0(6) . 3
C38 Ti1 C39 31.6(3) 3 3
C38 Ti1 C39 139.5(7) . 3
C41 Ti1 C39 124.7(4) . 3
C41 Ti1 C39 53.0(3) 3 3
C40 Ti1 C39 30.7(3) 3 3
C40 Ti1 C39 152.1(4) . 3
C37 Ti1 C39 118.0(6) 3 .
C37 Ti1 C39 54.6(3) . .
C38 Ti1 C39 139.5(7) 3 .
C38 Ti1 C39 31.6(3) . .
C41 Ti1 C39 53.0(3) . .
C41 Ti1 C39 124.6(4) 3 .
C40 Ti1 C39 152.0(4) 3 .
C40 Ti1 C39 30.7(3) . .
C39 Ti1 C39 171.1(8) 3 .
C37 Ti1 Ga1 128.9(3) 3 .
C37 Ti1 Ga1 107.5(5) . .
C38 Ti1 Ga1 96.4(4) 3 .
C38 Ti1 Ga1 131.06(15) . .
C41 Ti1 Ga1 77.5(3) . .
C41 Ti1 Ga1 120.0(5) 3 .
C40 Ti1 Ga1 87.3(5) 3 .
C40 Ti1 Ga1 81.5(3) . .
C39 Ti1 Ga1 75.24(18) 3 .
C39 Ti1 Ga1 110.9(5) . .
C37 Ti1 Ga1 107.5(5) 3 3
C37 Ti1 Ga1 128.9(3) . 3
C38 Ti1 Ga1 131.05(15) 3 3
C38 Ti1 Ga1 96.4(4) . 3
C41 Ti1 Ga1 120.0(5) . 3
C41 Ti1 Ga1 77.5(3) 3 3
C40 Ti1 Ga1 81.4(3) 3 3
C40 Ti1 Ga1 87.3(5) . 3
C39 Ti1 Ga1 110.9(5) 3 3
C39 Ti1 Ga1 75.24(18) . 3
Ga1 Ti1 Ga1 98.18(4) . 3
C1 Ga1 Ti1 171.02(9) . .
C6 C1 C2 117.3(3) . .
C6 C1 Ga1 120.7(2) . .
C2 C1 Ga1 121.9(2) . .
C3 C2 C1 120.3(3) . .
C3 C2 C7 117.3(3) . .
C1 C2 C7 122.2(3) . .
C4 C3 C2 121.0(3) . .
C5 C4 C3 119.0(3) . .
C4 C5 C6 121.3(3) . .
C5 C6 C1 120.8(3) . .
C5 C6 C22 118.1(3) . .
C1 C6 C22 121.0(3) . .
C8 C7 C12 119.6(3) . .
C8 C7 C2 121.3(3) . .
C12 C7 C2 118.8(3) . .
C7 C8 C9 118.6(3) . .
C7 C8 C13 121.7(3) . .
C9 C8 C13 119.6(3) . .
C10 C9 C8 122.7(4) . .
C9 C10 C11 117.3(3) . .
C9 C10 C16 121.3(4) . .
C11 C10 C16 121.3(4) . .
C12 C11 C10 122.7(4) . .
C11 C12 C7 119.1(3) . .
C11 C12 C19 119.0(4) . .
C7 C12 C19 121.8(3) . .
C15 C13 C8 112.5(4) . .
C15 C13 C14 108.6(4) . .
C8 C13 C14 111.2(4) . .
C18 C16 C17 122.7(5) . .
C18 C16 C10 113.8(5) . .
C17 C16 C10 113.5(4) . .
C12 C19 C21 110.3(4) . .
C12 C19 C20 112.3(4) . .
C21 C19 C20 111.9(5) . .
C27 C22 C23 120.1(3) . .
C27 C22 C6 120.8(3) . .
C23 C22 C6 118.9(3) . .
C24 C23 C22 118.1(4) . .
C24 C23 C28 120.0(3) . .
C22 C23 C28 121.6(3) . .
C25 C24 C23 122.3(4) . .
C26 C25 C24 118.2(3) . .
C26 C25 C31 120.9(5) . .
C24 C25 C31 120.9(4) . .
C25 C26 C27 122.0(4) . .
C22 C27 C26 119.1(3) . .
C22 C27 C34 121.6(3) . .
C26 C27 C34 119.2(4) . .
C29 C28 C23 110.9(4) . .
C29 C28 C30 109.9(5) . .
C23 C28 C30 112.8(4) . .
C33 C31 C25 111.1(6) . .
C33 C31 C32 122.9(7) . .
C25 C31 C32 109.5(6) . .
C27 C34 C36 112.4(5) . .
C27 C34 C35 110.8(5) . .
C36 C34 C35 112.3(6) . .
C41 C37 C38 104.0(7) . .
C41 C37 Ti1 74.2(4) . .
C38 C37 Ti1 73.5(3) . .
C39 C38 C37 107.8(8) . .
C39 C38 Ti1 75.5(4) . .
C37 C38 Ti1 72.0(4) . .
C40 C39 C38 111.4(9) . .
C40 C39 Ti1 73.9(4) . .
C38 C39 Ti1 73.0(5) . .
C39 C40 C41 109.5(10) . .
C39 C40 Ti1 75.5(5) . .
C41 C40 Ti1 73.5(4) . .
C40 C41 C37 107.2(8) . .
C40 C41 Ti1 73.7(4) . .
C37 C41 Ti1 71.9(4) . .

loop_
_geom_bond_atom_site_label_1
_geom_bond_atom_site_label_2
_geom_bond_distance
_geom_bond_site_symmetry_2
Ti1 C37 2.311(6) 3
Ti1 C37 2.311(6) .
Ti1 C38 2.330(5) 3
Ti1 C38 2.330(5) .
Ti1 C41 2.338(6) .
Ti1 C41 2.338(6) 3
Ti1 C40 2.341(7) 3
Ti1 C40 2.341(7) .
Ti1 C39 2.359(6) 3
Ti1 C39 2.359(6) .
Ti1 Ga1 2.4922(7) .
Ti1 Ga1 2.4922(7) 3
Ga1 C1 2.025(3) .
C1 C6 1.408(4) .
C1 C2 1.415(4) .
C2 C3 1.389(4) .
C2 C7 1.503(4) .
C3 C4 1.385(5) .
C4 C5 1.378(5) .
C5 C6 1.379(5) .
C6 C22 1.513(4) .
C7 C8 1.398(5) .
C7 C12 1.411(5) .
C8 C9 1.396(5) .
C8 C13 1.517(5) .
C9 C10 1.384(6) .
C10 C11 1.381(6) .
C10 C16 1.524(5) .
C11 C12 1.381(5) .
C12 C19 1.513(5) .
C13 C15 1.512(7) .
C13 C14 1.520(6) .
C16 C18 1.403(8) .
C16 C17 1.439(7) .
C19 C21 1.526(7) .
C19 C20 1.555(8) .
C22 C27 1.392(5) .
C22 C23 1.397(5) .
C23 C24 1.396(5) .
C23 C28 1.538(6) .
C24 C25 1.384(6) .
C25 C26 1.359(6) .
C25 C31 1.526(6) .
C26 C27 1.396(5) .
C27 C34 1.499(6) .
C28 C29 1.499(7) .
C28 C30 1.553(8) .
C31 C33 1.483(12) .
C31 C32 1.540(11) .
C34 C36 1.533(9) .
C34 C35 1.536(9) .
C37 C41 1.356(12) .
C37 C38 1.375(13) .
C38 C39 1.275(12) .
C39 C40 1.243(12) .
C40 C41 1.320(13) .
